data_7055967
loop_
_publ_author_name
'Dodds, Christopher A.'
'Hobday, Claire L.'
'Kennedy, Alan R.'
'McKellar, Scott C.'
'Smillie, Katy'
'Walls, Aiden'

_publ_section_title
;
 Ag(i) bipyridyl coordination polymers containing functional anions
;
_journal_issue 4
_journal_name_full 'New J. Chem.'
_journal_page_first 1574
_journal_paper_doi 10.1039/C6NJ03555H
_journal_volume 41
_journal_year 2017
_chemical_formula_sum 'C12 H13 N2 Na O6 S'
_chemical_formula_weight 336.29
_chemical_name_systematic
;
 ?
;
_space_group_IT_number 61
_symmetry_cell_setting orthorhombic
_symmetry_space_group_name_Hall '-P 2ac 2ab'
_symmetry_space_group_name_H-M 'P b c a'
_atom_sites_solution_hydrogens geom
_atom_sites_solution_primary direct
_atom_sites_solution_secondary difmap
_audit_creation_method SHELXL-97
_audit_update_record
;
2016-11-14 deposited with the CCDC.
2017-01-19 downloaded from the CCDC.
;
_cell_angle_alpha 90.00
_cell_angle_beta 90.00
_cell_angle_gamma 90.00
_cell_formula_units_Z 8
_cell_length_a 7.1227(3)
_cell_length_b 11.9399(2)
_cell_length_c 32.5608(9)
_cell_measurement_reflns_used 39178
_cell_measurement_temperature 150(2)
_cell_measurement_theta_max 27.10
_cell_measurement_theta_min 1.02
_cell_volume 2769.11(15)
_computing_cell_refinement 'Denzo & Collect'
_computing_data_collection 'Denzo & Collect'
_computing_data_reduction 'Denzo & Collect'
_computing_publication_material Shelxl
_computing_structure_refinement 'SHELXL-97 (Sheldrick, 1997)'
_computing_structure_solution Shelxs-97
_diffrn_ambient_temperature 150(2)
_diffrn_measured_fraction_theta_full 0.993
_diffrn_measured_fraction_theta_max 0.993
_diffrn_measurement_device_type 'Nonius Kappa CCD'
_diffrn_measurement_method 'phi and omega scans'
_diffrn_radiation_monochromator graphite
_diffrn_radiation_source 'fine-focus sealed tube'
_diffrn_radiation_type MoK\a
_diffrn_radiation_wavelength 0.71073
_diffrn_reflns_av_R_equivalents 0.0826
_diffrn_reflns_av_sigmaI/netI 0.1063
_diffrn_reflns_limit_h_max 9
_diffrn_reflns_limit_h_min 0
_diffrn_reflns_limit_k_max 15
_diffrn_reflns_limit_k_min 0
_diffrn_reflns_limit_l_max 41
_diffrn_reflns_limit_l_min -41
_diffrn_reflns_number 5649
_diffrn_reflns_theta_full 27.16
_diffrn_reflns_theta_max 27.16
_diffrn_reflns_theta_min 1.25
_diffrn_standards_decay_% 0
_diffrn_standards_number 0
_exptl_absorpt_coefficient_mu 0.297
_exptl_absorpt_correction_type none
_exptl_crystal_colour yellow
_exptl_crystal_density_diffrn 1.613
_exptl_crystal_density_method 'not measured'
_exptl_crystal_description needle
_exptl_crystal_F_000 1392
_exptl_crystal_size_max 0.50
_exptl_crystal_size_mid 0.10
_exptl_crystal_size_min 0.05
_refine_diff_density_max 0.265
_refine_diff_density_min -0.315
_refine_diff_density_rms 0.068
_refine_ls_extinction_method none
_refine_ls_goodness_of_fit_ref 0.991
_refine_ls_hydrogen_treatment mixed
_refine_ls_matrix_type full
_refine_ls_number_parameters 219
_refine_ls_number_reflns 3048
_refine_ls_number_restraints 0
_refine_ls_restrained_S_all 0.991
_refine_ls_R_factor_all 0.1145
_refine_ls_R_factor_gt 0.0473
_refine_ls_shift/su_max 0.000
_refine_ls_shift/su_mean 0.000
_refine_ls_structure_factor_coef Fsqd
_refine_ls_weighting_details 'calc w=1/[\s^2^(Fo^2^)+(0.0475P)^2^+0.0000P] where P=(Fo^2^+2Fc^2^)/3'
_refine_ls_weighting_scheme calc
_refine_ls_wR_factor_gt 0.0911
_refine_ls_wR_factor_ref 0.1052
_reflns_number_gt 1773
_reflns_number_total 3048
_reflns_threshold_expression I>2sigma(I)
_cod_data_source_file c6nj03555h2.cif
_cod_data_source_block olivsort
_cod_depositor_comments 'Adding full bibliography for 7055960--7055969.cif.'
_cod_original_sg_symbol_H-M Pbca
_cod_database_code 7055967

loop_
_symmetry_equiv_pos_as_xyz
'x, y, z'
'-x+1/2, -y, z+1/2'
'x+1/2, -y+1/2, -z'
'-x, y+1/2, -z+1/2'
'-x, -y, -z'
'x-1/2, y, -z-1/2'
'-x-1/2, y-1/2, z'
'x, -y-1/2, z-1/2'

loop_
_atom_site_label
_atom_site_type_symbol
_atom_site_fract_x
_atom_site_fract_y
_atom_site_fract_z
_atom_site_U_iso_or_equiv
_atom_site_adp_type
_atom_site_occupancy
_atom_site_symmetry_multiplicity
_atom_site_calc_flag
_atom_site_refinement_flags
Na1 Na 1.35312(14) 0.35002(9) 0.23072(3) 0.0324(3) Uani 1 1 d .
S1 S 0.97683(9) 0.22267(5) 0.173305(19) 0.02271(19) Uani 1 1 d .
O1 O 1.0312(2) 0.29338(15) 0.20739(5) 0.0281(5) Uani 1 1 d .
O2 O 0.8037(2) 0.16000(15) 0.18104(5) 0.0313(5) Uani 1 1 d .
O3 O 1.1282(2) 0.14721(14) 0.16032(5) 0.0273(5) Uani 1 1 d .
O4 O 0.8968(3) 0.08033(18) -0.15462(5) 0.0322(5) Uani 1 1 d .
O1W O 1.4396(3) 0.16324(18) 0.21026(6) 0.0332(5) Uani 1 1 d .
O2W O 1.1245(3) 0.47750(18) 0.26233(7) 0.0333(5) Uani 1 1 d .
N1 N 0.8868(3) 0.31005(18) 0.01665(6) 0.0281(5) Uani 1 1 d .
N2 N 0.8798(3) 0.20610(19) 0.01035(6) 0.0285(6) Uani 1 1 d .
C6 C 0.8870(3) 0.4239(2) 0.13892(8) 0.0247(6) Uani 1 1 d .
H1 H 0.8873 0.4519 0.1662 0.030 Uiso 1 1 calc R
C1 C 0.9307(3) 0.3124(2) 0.13129(7) 0.0214(6) Uani 1 1 d .
C2 C 0.9319(3) 0.2702(2) 0.09139(7) 0.0239(6) Uani 1 1 d .
H3 H 0.9625 0.1940 0.0864 0.029 Uiso 1 1 calc R
C3 C 0.8877(4) 0.3416(2) 0.05905(8) 0.0253(6) Uani 1 1 d .
C4 C 0.8459(4) 0.4534(2) 0.06669(8) 0.0283(7) Uani 1 1 d .
H5 H 0.8191 0.5023 0.0444 0.034 Uiso 1 1 calc R
C5 C 0.8432(4) 0.4939(2) 0.10643(8) 0.0297(7) Uani 1 1 d .
H6 H 0.8111 0.5699 0.1115 0.036 Uiso 1 1 calc R
C7 C 0.8861(4) 0.1775(2) -0.03223(7) 0.0257(6) Uani 1 1 d .
C8 C 0.8438(4) 0.0674(2) -0.04267(8) 0.0288(7) Uani 1 1 d .
H8 H 0.8145 0.0148 -0.0217 0.035 Uiso 1 1 calc R
C9 C 0.8443(4) 0.0340(2) -0.08335(8) 0.0277(7) Uani 1 1 d .
H9 H 0.8123 -0.0409 -0.0904 0.033 Uiso 1 1 calc R
C10 C 0.8914(3) 0.1099(2) -0.11385(8) 0.0246(6) Uani 1 1 d .
C11 C 0.9370(4) 0.2191(2) -0.10361(8) 0.0276(6) Uani 1 1 d .
H11 H 0.9714 0.2706 -0.1245 0.033 Uiso 1 1 calc R
C12 C 0.9329(4) 0.2534(2) -0.06324(8) 0.0271(7) Uani 1 1 d .
H12 H 0.9619 0.3289 -0.0565 0.033 Uiso 1 1 calc R
H3W H 1.147(4) 0.514(2) 0.2835(9) 0.043(10) Uiso 1 1 d .
H1W H 1.362(4) 0.152(2) 0.1908(9) 0.046(10) Uiso 1 1 d .
H1H H 0.888(4) 0.007(3) -0.1571(9) 0.046(10) Uiso 1 1 d .
H4W H 1.103(5) 0.531(3) 0.2447(10) 0.054(11) Uiso 1 1 d .
H2W H 1.549(5) 0.165(3) 0.2022(10) 0.063(13) Uiso 1 1 d .

loop_
_atom_site_aniso_label
_atom_site_aniso_U_11
_atom_site_aniso_U_22
_atom_site_aniso_U_33
_atom_site_aniso_U_23
_atom_site_aniso_U_13
_atom_site_aniso_U_12
Na1 0.0280(6) 0.0342(7) 0.0352(6) -0.0019(5) -0.0017(5) 0.0013(5)
S1 0.0222(4) 0.0251(4) 0.0209(3) -0.0004(3) -0.0008(3) -0.0011(3)
O1 0.0327(11) 0.0314(11) 0.0201(9) -0.0058(8) -0.0037(8) -0.0010(9)
O2 0.0235(11) 0.0354(12) 0.0349(11) 0.0063(9) -0.0014(8) -0.0082(9)
O3 0.0260(11) 0.0282(11) 0.0276(10) -0.0023(8) -0.0002(8) 0.0058(9)
O4 0.0426(13) 0.0299(13) 0.0241(11) -0.0027(9) 0.0002(9) 0.0009(11)
O1W 0.0248(13) 0.0438(13) 0.0309(12) 0.0008(10) -0.0042(10) -0.0007(11)
O2W 0.0366(13) 0.0341(13) 0.0290(12) -0.0066(11) -0.0021(10) 0.0012(10)
N1 0.0299(13) 0.0297(13) 0.0247(13) -0.0018(10) -0.0009(10) 0.0004(11)
N2 0.0275(14) 0.0352(14) 0.0228(12) -0.0011(11) 0.0002(10) -0.0004(11)
C6 0.0219(15) 0.0275(15) 0.0246(15) -0.0059(13) 0.0014(12) 0.0005(13)
C1 0.0152(13) 0.0251(15) 0.0240(14) 0.0005(11) -0.0006(11) -0.0005(12)
C2 0.0232(15) 0.0232(15) 0.0254(14) -0.0029(12) 0.0023(11) -0.0031(12)
C3 0.0240(15) 0.0303(16) 0.0217(14) -0.0009(13) -0.0003(12) -0.0036(13)
C4 0.0285(16) 0.0287(16) 0.0278(16) 0.0055(13) -0.0030(12) -0.0005(13)
C5 0.0291(16) 0.0260(16) 0.0339(16) -0.0026(13) 0.0020(13) 0.0016(13)
C7 0.0238(15) 0.0324(16) 0.0208(14) -0.0004(12) -0.0009(12) 0.0044(13)
C8 0.0290(16) 0.0308(17) 0.0267(15) -0.0005(13) 0.0029(12) -0.0004(14)
C9 0.0280(16) 0.0240(15) 0.0311(16) -0.0025(13) 0.0015(13) 0.0005(13)
C10 0.0193(14) 0.0355(16) 0.0189(14) -0.0034(12) -0.0008(12) 0.0031(13)
C11 0.0279(16) 0.0294(16) 0.0254(14) 0.0035(13) -0.0002(12) -0.0030(13)
C12 0.0226(16) 0.0280(16) 0.0309(15) -0.0014(13) -0.0030(12) -0.0006(12)

loop_
_atom_type_symbol
_atom_type_description
_atom_type_scat_dispersion_real
_atom_type_scat_dispersion_imag
_atom_type_scat_source
Na Na 0.0362 0.0249 'International Tables Vol C Tables 4.2.6.8 and 6.1.1.4'
S S 0.1246 0.1234 'International Tables Vol C Tables 4.2.6.8 and 6.1.1.4'
O O 0.0106 0.0060 'International Tables Vol C Tables 4.2.6.8 and 6.1.1.4'
N N 0.0061 0.0033 'International Tables Vol C Tables 4.2.6.8 and 6.1.1.4'
C C 0.0033 0.0016 'International Tables Vol C Tables 4.2.6.8 and 6.1.1.4'
H H 0.0000 0.0000 'International Tables Vol C Tables 4.2.6.8 and 6.1.1.4'

loop_
_geom_angle_atom_site_label_1
_geom_angle_atom_site_label_2
_geom_angle_atom_site_label_3
_geom_angle
_geom_angle_site_symmetry_1
_geom_angle_site_symmetry_3
O1W Na1 O2W 149.31(9) . .
O1W Na1 O2W 113.32(8) . 6_656
O2W Na1 O2W 95.66(8) . 6_656
O1W Na1 O1 80.86(7) . 6_656
O2W Na1 O1 99.67(7) . 6_656
O2W Na1 O1 72.12(7) 6_656 6_656
O1W Na1 O1 84.27(8) . .
O2W Na1 O1 71.81(7) . .
O2W Na1 O1 155.37(8) 6_656 .
O1 Na1 O1 129.89(8) 6_656 .
O1W Na1 O4 90.10(7) . 3
O2W Na1 O4 106.10(8) . 3
O2W Na1 O4 78.41(7) 6_656 3
O1 Na1 O4 142.39(7) 6_656 3
O1 Na1 O4 84.73(6) . 3
O1W Na1 Na1 81.42(6) . 6_656
O2W Na1 Na1 119.09(6) . 6_656
O2W Na1 Na1 39.80(5) 6_656 6_656
O1 Na1 Na1 41.07(5) 6_656 6_656
O1 Na1 Na1 164.32(5) . 6_656
O4 Na1 Na1 101.62(5) 3 6_656
O1W Na1 Na1 109.46(6) . 6_556
O2W Na1 Na1 40.10(6) . 6_556
O2W Na1 Na1 135.03(6) 6_656 6_556
O1 Na1 Na1 102.27(6) 6_656 6_556
O1 Na1 Na1 40.41(4) . 6_556
O4 Na1 Na1 115.12(6) 3 6_556
Na1 Na1 Na1 141.17(6) 6_656 6_556
O1 S1 O2 113.05(10) . .
O1 S1 O3 112.49(10) . .
O2 S1 O3 110.76(11) . .
O1 S1 C1 106.85(12) . .
O2 S1 C1 106.62(11) . .
O3 S1 C1 106.60(11) . .
S1 O1 Na1 130.29(11) . 6_556
S1 O1 Na1 129.35(10) . .
Na1 O1 Na1 98.52(6) 6_556 .
C10 O4 Na1 145.57(18) . 3_455
C10 O4 H1H 110.0(19) . .
Na1 O4 H1H 102.6(18) 3_455 .
Na1 O1W H1W 100.8(19) . .
Na1 O1W H2W 108(2) . .
H1W O1W H2W 113(3) . .
Na1 O2W Na1 100.10(8) . 6_556
Na1 O2W H3W 123(2) . .
Na1 O2W H3W 113(2) 6_556 .
Na1 O2W H4W 107(2) . .
Na1 O2W H4W 112(2) 6_556 .
H3W O2W H4W 102(3) . .
N2 N1 C3 114.6(2) . .
N1 N2 C7 113.1(2) . .
C5 C6 C1 119.5(2) . .
C5 C6 H1 120.3 . .
C1 C6 H1 120.3 . .
C6 C1 C2 120.9(2) . .
C6 C1 S1 118.93(19) . .
C2 C1 S1 120.1(2) . .
C3 C2 C1 118.9(2) . .
C3 C2 H3 120.6 . .
C1 C2 H3 120.6 . .
C4 C3 C2 120.1(2) . .
C4 C3 N1 115.1(2) . .
C2 C3 N1 124.8(2) . .
C5 C4 C3 120.4(2) . .
C5 C4 H5 119.8 . .
C3 C4 H5 119.8 . .
C4 C5 C6 120.1(2) . .
C4 C5 H6 119.9 . .
C6 C5 H6 119.9 . .
C8 C7 C12 119.2(2) . .
C8 C7 N2 117.2(2) . .
C12 C7 N2 123.6(2) . .
C9 C8 C7 120.4(3) . .
C9 C8 H8 119.8 . .
C7 C8 H8 119.8 . .
C8 C9 C10 119.9(2) . .
C8 C9 H9 120.1 . .
C10 C9 H9 120.1 . .
O4 C10 C11 117.9(2) . .
O4 C10 C9 122.1(2) . .
C11 C10 C9 120.0(2) . .
C12 C11 C10 120.3(3) . .
C12 C11 H11 119.8 . .
C10 C11 H11 119.8 . .
C11 C12 C7 120.1(3) . .
C11 C12 H12 120.0 . .
C7 C12 H12 120.0 . .

loop_
_geom_bond_atom_site_label_1
_geom_bond_atom_site_label_2
_geom_bond_distance
_geom_bond_site_symmetry_2
Na1 O1W 2.408(2) .
Na1 O2W 2.455(2) .
Na1 O2W 2.471(2) 6_656
Na1 O1 2.4752(19) 6_656
Na1 O1 2.509(2) .
Na1 O4 2.632(2) 3
Na1 Na1 3.7761(7) 6_656
Na1 Na1 3.7761(7) 6_556
S1 O1 1.4471(17) .
S1 O2 1.4640(18) .
S1 O3 1.4673(17) .
S1 C1 1.768(3) .
O1 Na1 2.4752(19) 6_556
O4 C10 1.374(3) .
O4 Na1 2.632(2) 3_455
O4 H1H 0.88(3) .
O1W H1W 0.85(3) .
O1W H2W 0.82(3) .
O2W Na1 2.471(2) 6_556
O2W H3W 0.83(3) .
O2W H4W 0.87(3) .
N1 N2 1.259(3) .
N1 C3 1.431(3) .
N2 C7 1.429(3) .
C6 C5 1.384(4) .
C6 C1 1.390(3) .
C6 H1 0.9500 .
C1 C2 1.393(3) .
C2 C3 1.391(3) .
C2 H3 0.9500 .
C3 C4 1.390(3) .
C4 C5 1.381(4) .
C4 H5 0.9500 .
C5 H6 0.9500 .
C7 C8 1.391(4) .
C7 C12 1.398(3) .
C8 C9 1.383(3) .
C8 H8 0.9500 .
C9 C10 1.386(3) .
C9 H9 0.9500 .
C10 C11 1.384(4) .
C11 C12 1.377(3) .
C11 H11 0.9500 .
C12 H12 0.9500 .

loop_
_geom_torsion_atom_site_label_1
_geom_torsion_atom_site_label_2
_geom_torsion_atom_site_label_3
_geom_torsion_atom_site_label_4
_geom_torsion
_geom_torsion_site_symmetry_1
_geom_torsion_site_symmetry_4
O2 S1 O1 Na1 -12.56(17) . 6_556
O3 S1 O1 Na1 -138.95(13) . 6_556
C1 S1 O1 Na1 104.41(14) . 6_556
O2 S1 O1 Na1 148.58(12) . .
O3 S1 O1 Na1 22.20(17) . .
C1 S1 O1 Na1 -94.44(14) . .
O1W Na1 O1 S1 -36.19(14) . .
O2W Na1 O1 S1 163.31(15) . .
O2W Na1 O1 S1 101.2(2) 6_656 .
O1 Na1 O1 S1 -109.23(9) 6_656 .
O4 Na1 O1 S1 54.44(14) 3 .
Na1 Na1 O1 S1 -60.4(3) 6_656 .
Na1 Na1 O1 S1 -165.57(18) 6_556 .
O1W Na1 O1 Na1 129.38(8) . 6_556
O2W Na1 O1 Na1 -31.12(8) . 6_556
O2W Na1 O1 Na1 -93.26(18) 6_656 6_556
O1 Na1 O1 Na1 56.34(14) 6_656 6_556
O4 Na1 O1 Na1 -139.99(7) 3 6_556
Na1 Na1 O1 Na1 105.2(2) 6_656 6_556
O1W Na1 O2W Na1 -9.3(2) . 6_556
O2W Na1 O2W Na1 -170.39(11) 6_656 6_556
O1 Na1 O2W Na1 -97.61(9) 6_656 6_556
O1 Na1 O2W Na1 31.34(7) . 6_556
O4 Na1 O2W Na1 110.07(9) 3 6_556
Na1 Na1 O2W Na1 -136.32(7) 6_656 6_556
C3 N1 N2 C7 -177.8(2) . .
C5 C6 C1 C2 0.4(4) . .
C5 C6 C1 S1 -177.40(19) . .
O1 S1 C1 C6 -22.1(2) . .
O2 S1 C1 C6 99.1(2) . .
O3 S1 C1 C6 -142.6(2) . .
O1 S1 C1 C2 160.12(19) . .
O2 S1 C1 C2 -78.7(2) . .
O3 S1 C1 C2 39.6(2) . .
C6 C1 C2 C3 -0.3(4) . .
S1 C1 C2 C3 177.44(19) . .
C1 C2 C3 C4 1.0(4) . .
C1 C2 C3 N1 178.9(2) . .
N2 N1 C3 C4 -163.8(2) . .
N2 N1 C3 C2 18.2(4) . .
C2 C3 C4 C5 -1.7(4) . .
N1 C3 C4 C5 -179.8(2) . .
C3 C4 C5 C6 1.7(4) . .
C1 C6 C5 C4 -1.1(4) . .
N1 N2 C7 C8 -168.2(2) . .
N1 N2 C7 C12 12.1(4) . .
C12 C7 C8 C9 -1.3(4) . .
N2 C7 C8 C9 179.0(2) . .
C7 C8 C9 C10 1.5(4) . .
Na1 O4 C10 C11 -30.8(4) 3_455 .
Na1 O4 C10 C9 150.0(2) 3_455 .
C8 C9 C10 O4 178.9(2) . .
C8 C9 C10 C11 -0.3(4) . .
O4 C10 C11 C12 179.6(2) . .
C9 C10 C11 C12 -1.1(4) . .
C10 C11 C12 C7 1.3(4) . .
C8 C7 C12 C11 -0.1(4) . .
N2 C7 C12 C11 179.6(2) . .
